data_9014064
loop_
_publ_author_name
'Giuseppetti, G.'
'Mazzi, F.'
'Tadini, C.'

_publ_section_title
;
 The crystal structure of leadhillite: Pb4(SO4)(CO3)2(OH)2
;
_journal_name_full 'Neues Jahrbuch fur Mineralogie, Monatshefte'
_journal_page_first 255
_journal_page_last 268
_journal_volume 1990
_journal_year 1990
_chemical_compound_source 'Iglesiente area, Sardinia, Italy'
_chemical_formula_sum 'C2 H2 O12 Pb4 S'
_chemical_name_mineral Leadhillite
_space_group_IT_number 14
_symmetry_space_group_name_Hall '-P 2yab'
_symmetry_space_group_name_H-M 'P 1 21/a 1'
_cell_angle_alpha 90
_cell_angle_beta 90.46
_cell_angle_gamma 90
_cell_formula_units_Z 8
_cell_length_a 9.11
_cell_length_b 20.82
_cell_length_c 11.59
_cell_volume 2198.207
_database_code_amcsd 0014843
_exptl_crystal_density_diffrn 6.520
_cod_original_formula_sum 'Pb4 S C2 O12 H2'
_cod_database_code 9014064

loop_
_space_group_symop_operation_xyz
x,y,z
1/2+x,1/2-y,z
1/2-x,1/2+y,-z
-x,-y,-z

loop_
_atom_site_label
_atom_site_fract_x
_atom_site_fract_y
_atom_site_fract_z
_atom_site_U_iso_or_equiv
_atom_site_type_symbol
_atom_site_attached_hydrogens
Pb1 0.41790 0.17890 0.10830 0.01077 Pb 0
Pb2 0.42950 0.43240 0.10340 0.01077 Pb 0
Pb3 0.41430 0.69340 0.09390 0.01140 Pb 0
Pb4 0.40650 0.93850 0.10320 0.01077 Pb 0
Pb5 0.62600 0.04790 0.32110 0.02976 Pb 0
Pb6 0.55840 0.28260 0.33800 0.01596 Pb 0
Pb7 0.53540 0.57360 0.31880 0.03521 Pb 0
Pb8 0.60780 0.83190 0.31870 0.01684 Pb 0
S1 0.23000 0.07370 0.48730 0.01494 S 0
S2 0.23840 0.31750 0.51320 0.01381 S 0
C1 0.25600 0.05700 0.15800 0.02026 C 0
C2 0.25700 0.31300 0.14600 0.01267 C 0
C3 0.25000 0.56300 0.12400 0.01393 C 0
C4 0.24900 0.80900 0.15500 0.04686 C 0
O1 0.07400 0.08700 0.46500 0.05319 O 0
O2 0.10000 0.28100 0.54100 0.01267 O 0
O3 0.30000 0.13800 0.47500 0.02660 O 0
O4 0.20800 0.38700 0.51200 0.02913 O 0
O5 0.28500 0.02400 0.41100 0.07092 O 0
O6 0.29200 0.29300 0.40000 0.02786 O 0
O7 0.24200 0.05500 0.61400 0.02660 O 0
O8 0.34600 0.30400 0.60600 0.02786 O 0
O9 0.18400 0.00500 0.15000 0.01520 O 0
O10 0.18300 0.25800 0.15200 0.02153 O 0
O11 0.18300 0.50700 0.12900 0.01773 O 0
O12 0.17200 0.75800 0.13900 0.01267 O 0
O13 0.39700 0.05700 0.15300 0.02660 O 0
O14 0.40100 0.31100 0.15100 0.01267 O 0
O15 0.39500 0.56200 0.12800 0.02026 O 0
O16 0.38900 0.80700 0.15200 0.02406 O 0
O17 0.18300 0.11400 0.16400 0.02280 O 0
O18 0.18300 0.36700 0.13100 0.02280 O 0
O19 0.17200 0.61700 0.11900 0.01267 O 0
O20 0.18100 0.86800 0.15100 0.01393 O 0
O-H1 0.46700 0.18400 0.29400 0.03040 O 1
O-H2 0.38600 0.44800 0.28800 0.02153 O 1
O-H3 0.38800 0.67100 0.28400 0.01773 O 1
O-H4 0.46800 0.93600 0.29000 0.01773 O 1

loop_
_cod_changelog_entry_id
_cod_changelog_entry_author
_cod_changelog_entry_date
_cod_changelog_entry_text
1
;cod-tools version 3.8.0
Id: cif_guess_AMCSD_atom_types 9574 2023-05-10 09:00:05Z saulius
;
2023-05-10T18:54:50+03:00
;Derived atom types and hydrogen counts
from atom names that follow the AMCSD naming convention
(Wat == water, O-H == hydroxyl).
;

loop_
_cod_related_entry_id
_cod_related_entry_database
_cod_related_entry_code
1 AMCSD 0014843
